data_4327708
loop_
_publ_author_name
'Matthias Driess'
'Hans Pritzkow'
'Stefan Rell'
'Rudolf Janoschek'

_publ_section_title
;
 A Facile Synthesis of Diphosphasilacyclopropanes and
 1,3-Diphospha-2,4-disilabicyclo[1.1.0]butanes and an ab Initio Study of
 Diphosphadisilabicyclo[1.1.0]butanes and Their Respective 1,3-Diene
 Isomers
;
_journal_name_full 'Inorganic Chemistry'
_journal_page_first 5212
_journal_page_last 5217
_journal_paper_doi 10.1021/ic970580+
_journal_volume 36
_journal_year 1997
_chemical_formula_sum 'C65 H93 F P2 Si2'
_chemical_formula_weight 1011.51
_chemical_name_systematic
;
 ?
;
_space_group_IT_number 14
_symmetry_cell_setting monoclinic
_symmetry_space_group_name_Hall '-P 2yn'
_symmetry_space_group_name_H-M 'P 1 21/n 1'
_atom_sites_solution_hydrogens 'geom, H at P2 difmap'
_atom_sites_solution_primary direct
_atom_sites_solution_secondary difmap
_audit_creation_method SHELXL
_cell_angle_alpha 90.00
_cell_angle_beta 77.740(10)
_cell_angle_gamma 90.00
_cell_formula_units_Z 4
_cell_length_a 14.847(3)
_cell_length_b 22.559(5)
_cell_length_c 21.071(3)
_cell_measurement_reflns_used 31
_cell_measurement_temperature 293(2)
_cell_measurement_theta_max 15
_cell_measurement_theta_min 3
_cell_volume 6896(2)
_computing_cell_refinement 'P3 (Siemens)'
_computing_data_collection 'P3 (Siemens)'
_computing_data_reduction 'XDISK (Siemens)'
_computing_molecular_graphics 'ORTEP (C.Johnsson)'
_computing_publication_material 'SHELXL-93 (Sheldrick, 1993)'
_computing_structure_refinement 'SHELXL-93 (Sheldrick, 1993)'
_computing_structure_solution 'SHELXS-86 (Sheldrick, 1990)'
_diffrn_ambient_temperature 293(2)
_diffrn_measurement_device 'Siemens R3m/V'
_diffrn_measurement_method omega-scan
_diffrn_radiation_monochromator graphite
_diffrn_radiation_source 'fine-focus sealed tube'
_diffrn_radiation_type MoK\a
_diffrn_radiation_wavelength 0.71073
_diffrn_reflns_av_R_equivalents 0.0648
_diffrn_reflns_av_sigmaI/netI 0.1146
_diffrn_reflns_limit_h_max 16
_diffrn_reflns_limit_h_min -7
_diffrn_reflns_limit_k_max 25
_diffrn_reflns_limit_k_min -23
_diffrn_reflns_limit_l_max 23
_diffrn_reflns_limit_l_min -23
_diffrn_reflns_number 10649
_diffrn_reflns_theta_max 23.51
_diffrn_reflns_theta_min 2.06
_diffrn_standards_number 3
_exptl_absorpt_coefficient_mu 0.133
_exptl_absorpt_correction_type empirical
_exptl_crystal_density_diffrn 0.974
_exptl_crystal_F_000 2200
_exptl_crystal_size_max 0.3
_exptl_crystal_size_mid 0.3
_exptl_crystal_size_min 0.3
_refine_ls_extinction_method none
_refine_ls_goodness_of_fit_all 1.035
_refine_ls_goodness_of_fit_obs 1.165
_refine_ls_hydrogen_treatment 'refU, H at P2 refall'
_refine_ls_matrix_type full
_refine_ls_number_parameters 654
_refine_ls_number_reflns 10197
_refine_ls_number_restraints 403
_refine_ls_restrained_S_all 1.121
_refine_ls_restrained_S_obs 1.312
_refine_ls_R_factor_all 0.1847
_refine_ls_R_factor_obs 0.0859
_refine_ls_shift/esd_max 0.278
_refine_ls_shift/esd_mean 0.006
_refine_ls_structure_factor_coef Fsqd
_refine_ls_weighting_details 'w=1/[\s^2^(Fo^2^)+(0.1111P)^2^+6.6217P] where P=(Fo^2^+2Fc^2^)/3'
_refine_ls_weighting_scheme calc
_refine_ls_wR_factor_all 0.2704
_refine_ls_wR_factor_obs 0.2062
_reflns_number_observed 4886
_reflns_number_total 10199
_reflns_observed_criterion >2sigma(I)
_cod_data_source_file ic9705802B_1.cif
_cod_data_source_block drem
_cod_depositor_comments
;
The following automatic conversions were performed:

'_refine_ls_weighting_scheme' value 'calc
w=1/[\s^2^(Fo^2^)+(0.1111P)^2^+6.6217P] where P=(Fo^2^+2Fc^2^)/3' was
changed to 'calc'. New tag '_refine_ls_weighting_details' was
created. The value of the new tag was set to
'w=1/[\s^2^(Fo^2^)+(0.1111P)^2^+6.6217P] where P=(Fo^2^+2Fc^2^)/3'.

Automatic conversion script
Id: cif_fix_values 3143 2015-03-26 13:38:13Z robertas 
;
_cod_original_cell_volume 6896.4(23)
_cod_original_sg_symbol_H-M 'P 1 21/c 1'
_cod_database_code 4327708

loop_
_symmetry_equiv_pos_as_xyz
'x, y, z'
'-x+1/2, y+1/2, -z+1/2'
'-x, -y, -z'
'x-1/2, -y-1/2, z-1/2'

loop_
_atom_site_aniso_label
_atom_site_aniso_U_11
_atom_site_aniso_U_22
_atom_site_aniso_U_33
_atom_site_aniso_U_23
_atom_site_aniso_U_13
_atom_site_aniso_U_12
P1 0.0475(11) 0.0589(12) 0.0575(12) 0.0070(9) -0.0051(9) -0.0002(9)
P2 0.0722(14) 0.0658(13) 0.0468(11) -0.0005(10) -0.0106(10) 0.0104(11)
Si1 0.0452(11) 0.0508(12) 0.0502(11) 0.0061(9) -0.0100(9) -0.0002(9)
Si2 0.0449(11) 0.0536(12) 0.0517(11) 0.0018(10) -0.0058(9) -0.0007(10)
F1 0.059(2) 0.060(2) 0.061(2) 0.007(2) -0.006(2) -0.008(2)
C1 0.046(4) 0.053(4) 0.057(4) 0.012(4) -0.005(3) -0.001(3)
C2 0.056(4) 0.056(5) 0.061(5) 0.010(4) -0.013(4) -0.007(4)
C3 0.076(6) 0.066(5) 0.084(6) 0.013(5) -0.015(5) -0.021(5)
C4 0.067(5) 0.094(7) 0.066(5) 0.013(5) 0.004(4) -0.017(5)
C5 0.072(5) 0.075(6) 0.064(5) -0.002(4) 0.007(4) -0.004(5)
C6 0.053(5) 0.073(5) 0.057(5) 0.008(4) 0.002(4) -0.012(4)
C7 0.071(5) 0.053(5) 0.069(5) 0.004(4) -0.012(4) -0.005(4)
C8 0.109(7) 0.087(7) 0.105(7) -0.015(5) -0.028(6) -0.003(6)
C9 0.090(6) 0.052(5) 0.118(7) 0.029(5) -0.013(5) 0.008(5)
C10 0.109(8) 0.116(8) 0.085(7) 0.012(6) 0.008(6) -0.033(7)
C13 0.070(5) 0.063(5) 0.061(5) -0.001(4) 0.002(4) 0.005(4)
C14 0.089(7) 0.086(6) 0.101(7) -0.002(5) 0.017(5) 0.019(5)
C15 0.130(8) 0.095(7) 0.063(5) -0.006(5) -0.002(5) -0.034(6)
C16 0.050(4) 0.059(5) 0.050(4) 0.005(3) -0.007(3) 0.000(4)
C17 0.062(5) 0.061(5) 0.079(5) 0.000(4) -0.023(4) 0.003(4)
C18 0.059(5) 0.094(7) 0.099(7) 0.005(5) -0.036(5) 0.011(5)
C19 0.079(6) 0.078(7) 0.088(6) 0.007(5) -0.018(5) 0.027(5)
C20 0.087(6) 0.058(5) 0.084(6) 0.007(4) -0.023(5) 0.014(5)
C21 0.061(5) 0.051(5) 0.057(4) 0.005(4) -0.013(4) 0.008(4)
C22 0.082(6) 0.083(6) 0.112(7) -0.005(5) -0.056(6) 0.009(5)
C25 0.117(9) 0.159(11) 0.106(8) -0.015(8) -0.044(7) 0.048(8)
C28 0.079(6) 0.048(5) 0.081(6) -0.001(4) -0.014(5) 0.003(4)
C29 0.109(8) 0.073(6) 0.149(9) -0.018(6) -0.044(7) 0.009(6)
C30 0.087(7) 0.095(7) 0.133(8) 0.036(6) -0.013(6) -0.017(6)
C31 0.052(4) 0.059(5) 0.062(5) 0.001(4) -0.010(4) 0.000(4)
C32 0.055(5) 0.067(5) 0.065(5) 0.005(4) -0.014(4) -0.004(4)
C33 0.079(6) 0.088(7) 0.082(6) 0.004(5) -0.032(5) 0.004(5)
C34 0.080(6) 0.099(7) 0.078(6) -0.010(5) -0.038(5) -0.001(5)
C35 0.081(6) 0.084(6) 0.085(6) -0.021(5) -0.025(5) -0.005(5)
C36 0.061(5) 0.072(6) 0.072(5) -0.003(4) -0.024(4) -0.002(4)
C37 0.066(5) 0.064(5) 0.091(6) 0.008(5) -0.027(5) 0.001(4)
C38 0.078(6) 0.114(8) 0.134(8) -0.012(7) -0.027(6) 0.025(6)
C39 0.154(10) 0.085(7) 0.121(8) 0.024(6) -0.052(7) -0.011(7)
C40 0.112(8) 0.110(8) 0.114(8) -0.024(7) -0.037(7) 0.008(7)
C43 0.092(6) 0.074(6) 0.099(7) -0.022(5) -0.043(6) -0.002(5)
C46 0.044(4) 0.066(5) 0.048(4) 0.007(4) -0.003(3) 0.002(4)
C47 0.070(5) 0.064(5) 0.052(4) -0.004(4) -0.001(4) 0.004(4)
C48 0.071(6) 0.082(6) 0.072(5) -0.015(5) 0.000(5) 0.002(5)
C49 0.057(5) 0.109(7) 0.069(5) -0.009(5) 0.000(4) 0.007(5)
C50 0.051(5) 0.094(7) 0.075(5) 0.004(5) 0.009(4) -0.010(5)
C51 0.050(4) 0.072(5) 0.059(5) 0.009(4) -0.004(4) 0.001(4)
C52 0.085(6) 0.057(5) 0.064(5) -0.005(4) 0.000(4) -0.003(4)
C53 0.086(6) 0.085(6) 0.089(6) -0.018(5) -0.010(5) -0.008(5)
C54 0.152(10) 0.076(7) 0.112(8) 0.006(6) -0.030(7) -0.012(6)
C55 0.089(7) 0.131(9) 0.099(7) -0.017(7) 0.012(6) -0.006(6)
C58 0.054(5) 0.080(6) 0.080(6) 0.004(5) -0.004(4) -0.011(4)
C59 0.066(6) 0.103(8) 0.151(9) -0.019(7) -0.016(6) -0.017(5)
C60 0.131(8) 0.083(7) 0.103(7) 0.036(6) 0.005(6) -0.014(6)

loop_
_atom_site_label
_atom_site_type_symbol
_atom_site_fract_x
_atom_site_fract_y
_atom_site_fract_z
_atom_site_U_iso_or_equiv
_atom_site_thermal_displace_type
_atom_site_occupancy
_atom_site_calc_flag
_atom_site_refinement_flags
_atom_site_disorder_group
P1 P 0.68356(12) 0.12934(8) 0.37249(9) 0.0555(5) Uani 1 d . .
P2 P 0.74701(14) 0.19105(9) 0.43468(9) 0.0619(6) Uani 1 d . .
Si1 Si 0.83378(12) 0.15205(8) 0.34358(9) 0.0488(5) Uani 1 d . .
Si2 Si 0.59099(12) 0.19409(9) 0.33465(9) 0.0508(5) Uani 1 d . .
F1 F 0.6527(2) 0.2491(2) 0.3018(2) 0.0610(10) Uani 1 d . .
C1 C 0.8964(4) 0.1993(3) 0.2730(3) 0.053(2) Uani 1 d . .
C2 C 0.9028(5) 0.2621(3) 0.2763(3) 0.058(2) Uani 1 d . .
C3 C 0.9678(5) 0.2909(4) 0.2284(4) 0.075(2) Uani 1 d . .
H3 H 0.9733(5) 0.3319(4) 0.2308(4) 0.067(8) Uiso 1 calc R .
C4 C 1.0247(5) 0.2610(4) 0.1772(4) 0.078(2) Uani 1 d . .
C5 C 1.0119(5) 0.2010(4) 0.1731(4) 0.074(2) Uani 1 d . .
H5 H 1.0460(5) 0.1807(4) 0.1376(4) 0.067(8) Uiso 1 calc R .
C6 C 0.9507(5) 0.1695(3) 0.2192(3) 0.063(2) Uani 1 d . .
C7 C 0.8429(5) 0.3012(3) 0.3274(4) 0.065(2) Uani 1 d . .
H7 H 0.7928(5) 0.2763(3) 0.3511(4) 0.088(8) Uiso 1 calc R .
C8 C 0.8943(6) 0.3254(4) 0.3767(4) 0.099(3) Uani 1 d . .
H8A H 0.8547(13) 0.3514(18) 0.4061(16) 0.117(5) Uiso 1 calc R .
H8B H 0.9476(20) 0.3469(20) 0.3546(5) 0.117(5) Uiso 1 calc R .
H8C H 0.9133(31) 0.2931(4) 0.4005(18) 0.117(5) Uiso 1 calc R .
C9 C 0.7982(6) 0.3520(3) 0.2972(4) 0.088(3) Uani 1 d . .
H9A H 0.8454(6) 0.3775(13) 0.2735(21) 0.117(5) Uiso 1 calc R .
H9B H 0.7589(28) 0.3742(14) 0.3309(5) 0.117(5) Uiso 1 calc R .
H9C H 0.7624(29) 0.3361(3) 0.2682(19) 0.117(5) Uiso 1 calc R .
C10 C 1.0974(7) 0.2947(4) 0.1264(5) 0.108(3) Uani 1 d D .
H10 H 1.0969(7) 0.2743(4) 0.0854(5) 0.088(8) Uiso 1 calc R 1
C11 C 1.1901(14) 0.2877(16) 0.1349(17) 0.104(11) Uiso 0.39(3) d PD 1
H11A H 1.2068(37) 0.2465(19) 0.1309(71) 0.122(9) Uiso 0.39(3) calc PR 1
H11B H 1.1944(27) 0.3017(61) 0.1772(32) 0.122(9) Uiso 0.39(3) calc PR 1
H11C H 1.2312(18) 0.3101(55) 0.1023(47) 0.122(9) Uiso 0.39(3) calc PR 1
C12 C 1.0689(21) 0.3583(12) 0.1148(20) 0.121(12) Uiso 0.39(3) d PD 1
H12A H 1.0115(55) 0.3578(12) 0.1008(70) 0.122(9) Uiso 0.39(3) calc PR 1
H12B H 1.1155(52) 0.3764(24) 0.0820(55) 0.122(9) Uiso 0.39(3) calc PR 1
H12C H 1.0618(99) 0.3805(21) 0.1545(27) 0.122(9) Uiso 0.39(3) calc PR 1
C11X C 1.1704(13) 0.3183(11) 0.1583(10) 0.110(7) Uiso 0.61(3) d PD 2
H11D H 1.1458(22) 0.3504(28) 0.1867(35) 0.122(9) Uiso 0.61(3) calc PR 2
H11E H 1.2213(30) 0.3324(38) 0.1258(10) 0.122(9) Uiso 0.61(3) calc PR 2
H11F H 1.1913(44) 0.2874(15) 0.1830(35) 0.122(9) Uiso 0.61(3) calc PR 2
C12X C 1.0539(11) 0.3371(9) 0.0891(9) 0.096(7) Uiso 0.61(3) d PD 2
H12D H 1.0274(57) 0.3692(23) 0.1168(15) 0.122(9) Uiso 0.61(3) calc PR 2
H12E H 1.0064(45) 0.3174(14) 0.0725(39) 0.122(9) Uiso 0.61(3) calc PR 2
H12F H 1.0995(17) 0.3524(33) 0.0535(28) 0.122(9) Uiso 0.61(3) calc PR 2
C13 C 0.9431(5) 0.1036(3) 0.2068(4) 0.067(2) Uani 1 d . .
H13 H 0.8949(5) 0.0873(3) 0.2415(4) 0.088(8) Uiso 1 calc R .
C14 C 1.0323(6) 0.0713(4) 0.2079(4) 0.098(3) Uani 1 d . .
H14A H 1.0782(12) 0.0821(18) 0.1704(14) 0.117(5) Uiso 1 calc R .
H14B H 1.0220(10) 0.0293(4) 0.2077(25) 0.117(5) Uiso 1 calc R .
H14C H 1.0532(19) 0.0819(18) 0.2465(13) 0.117(5) Uiso 1 calc R .
C15 C 0.9146(7) 0.0922(4) 0.1414(4) 0.098(3) Uani 1 d . .
H15A H 0.9079(34) 0.0503(4) 0.1356(12) 0.117(5) Uiso 1 calc R .
H15B H 0.9611(18) 0.1075(20) 0.1065(4) 0.117(5) Uiso 1 calc R .
H15C H 0.8570(18) 0.1116(19) 0.1415(10) 0.117(5) Uiso 1 calc R .
C16 C 0.9131(4) 0.0912(3) 0.3626(3) 0.054(2) Uani 1 d . .
C17 C 0.9935(5) 0.1107(3) 0.3822(4) 0.066(2) Uani 1 d . .
C18 C 1.0586(5) 0.0692(4) 0.3929(4) 0.081(2) Uani 1 d . .
H18 H 1.1119(5) 0.0827(4) 0.4046(4) 0.067(8) Uiso 1 calc R .
C19 C 1.0469(6) 0.0095(4) 0.3868(4) 0.082(2) Uani 1 d . .
C20 C 0.9670(6) -0.0087(4) 0.3694(4) 0.076(2) Uani 1 d . .
H20 H 0.9573(6) -0.0491(4) 0.3653(4) 0.067(8) Uiso 1 calc R .
C21 C 0.9000(5) 0.0302(3) 0.3576(3) 0.056(2) Uani 1 d . .
C22 C 1.0136(6) 0.1759(4) 0.3932(4) 0.087(3) Uani 1 d D .
H22 H 0.9670(6) 0.1994(4) 0.3777(4) 0.088(8) Uiso 1 calc R 1
C23 C 1.1038(14) 0.2008(12) 0.3637(20) 0.100(9) Uiso 0.45(5) d PD 1
H23A H 1.1136(40) 0.1980(54) 0.3173(20) 0.117(5) Uiso 0.45(5) calc PR 1
H23B H 1.1511(14) 0.1792(34) 0.3784(51) 0.117(5) Uiso 0.45(5) calc PR 1
H23C H 1.1059(31) 0.2417(17) 0.3760(52) 0.117(5) Uiso 0.45(5) calc PR 1
C24 C 0.9953(25) 0.1838(13) 0.4704(9) 0.097(9) Uiso 0.45(5) d PD 1
H24A H 1.0381(59) 0.1597(41) 0.4874(11) 0.117(5) Uiso 0.45(5) calc PR 1
H24B H 0.9335(37) 0.1716(53) 0.4894(11) 0.117(5) Uiso 0.45(5) calc PR 1
H24C H 1.0035(83) 0.2246(15) 0.4807(9) 0.117(5) Uiso 0.45(5) calc PR 1
C23X C 1.1011(12) 0.1944(10) 0.3357(13) 0.090(7) Uiso 0.55(5) d PD 2
H23D H 1.0910(34) 0.1806(40) 0.2946(14) 0.117(5) Uiso 0.55(5) calc PR 2
H23E H 1.1562(16) 0.1767(35) 0.3440(28) 0.117(5) Uiso 0.55(5) calc PR 2
H23F H 1.1076(41) 0.2367(10) 0.3345(34) 0.117(5) Uiso 0.55(5) calc PR 2
C24X C 1.0314(24) 0.1933(12) 0.4555(11) 0.120(9) Uiso 0.55(5) d PD 2
H24D H 0.9752(29) 0.1912(46) 0.4879(15) 0.117(5) Uiso 0.55(5) calc PR 2
H24E H 1.0545(67) 0.2332(18) 0.4528(17) 0.117(5) Uiso 0.55(5) calc PR 2
H24F H 1.0762(57) 0.1671(27) 0.4671(25) 0.117(5) Uiso 0.55(5) calc PR 2
C25 C 1.1215(7) -0.0350(5) 0.3938(5) 0.124(4) Uani 1 d D .
H25 H 1.1110(7) -0.0616(5) 0.3593(5) 0.088(8) Uiso 1 calc R 1
C26 C 1.2136(27) -0.0166(32) 0.3604(34) 0.286(47) Uiso 0.25(2) d PD 1
H26A H 1.2143(45) 0.0254(36) 0.3534(100) 0.122(9) Uiso 0.25(2) calc PR 1
H26B H 1.2300(70) -0.0367(83) 0.3194(59) 0.122(9) Uiso 0.25(2) calc PR 1
H26C H 1.2571(33) -0.0266(92) 0.3866(61) 0.122(9) Uiso 0.25(2) calc PR 1
C27 C 1.1006(22) -0.0769(13) 0.4437(13) 0.080(13) Uiso 0.25(2) d PD 1
H27A H 1.0826(142) -0.0569(13) 0.4847(17) 0.122(9) Uiso 0.25(2) calc PR 1
H27B H 1.1539(49) -0.1009(62) 0.4439(67) 0.122(9) Uiso 0.25(2) calc PR 1
H27C H 1.0510(101) -0.1016(62) 0.4367(58) 0.122(9) Uiso 0.25(2) calc PR 1
C26X C 1.1908(9) -0.0385(6) 0.3291(6) 0.105(5) Uiso 0.75(2) d PD 2
H26D H 1.2148(38) 0.0003(8) 0.3169(18) 0.122(9) Uiso 0.75(2) calc PR 2
H26E H 1.1608(15) -0.0536(31) 0.2963(10) 0.122(9) Uiso 0.75(2) calc PR 2
H26F H 1.2404(27) -0.0645(25) 0.3333(11) 0.122(9) Uiso 0.75(2) calc PR 2
C27X C 1.1556(10) -0.0301(7) 0.4508(6) 0.118(6) Uiso 0.75(2) d PD 2
H27D H 1.1877(46) 0.0068(16) 0.4506(18) 0.122(9) Uiso 0.75(2) calc PR 2
H27E H 1.1971(41) -0.0624(20) 0.4529(19) 0.122(9) Uiso 0.75(2) calc PR 2
H27F H 1.1052(11) -0.0316(34) 0.4878(6) 0.122(9) Uiso 0.75(2) calc PR 2
C28 C 0.8165(5) 0.0028(3) 0.3386(4) 0.070(2) Uani 1 d . .
H28 H 0.7839(5) 0.0348(3) 0.3215(4) 0.088(8) Uiso 1 calc R .
C29 C 0.8394(7) -0.0441(4) 0.2856(5) 0.108(3) Uani 1 d . .
H29A H 0.8801(29) -0.0274(8) 0.2483(10) 0.117(5) Uiso 1 calc R .
H29B H 0.7837(7) -0.0571(17) 0.2737(18) 0.117(5) Uiso 1 calc R .
H29C H 0.8689(33) -0.0772(11) 0.3013(10) 0.117(5) Uiso 1 calc R .
C30 C 0.7497(6) -0.0223(4) 0.3981(5) 0.106(3) Uani 1 d . .
H30A H 0.7329(28) 0.0083(7) 0.4300(11) 0.117(5) Uiso 1 calc R .
H30B H 0.7791(14) -0.0542(16) 0.4162(16) 0.117(5) Uiso 1 calc R .
H30C H 0.6955(17) -0.0369(21) 0.3853(6) 0.117(5) Uiso 1 calc R .
C31 C 0.5309(5) 0.1699(3) 0.2682(3) 0.058(2) Uani 1 d . .
C32 C 0.4712(5) 0.2113(3) 0.2483(4) 0.062(2) Uani 1 d . .
C33 C 0.4236(6) 0.1965(4) 0.2007(4) 0.081(2) Uani 1 d . .
H33 H 0.3850(6) 0.2247(4) 0.1882(4) 0.067(8) Uiso 1 calc R .
C34 C 0.4311(6) 0.1430(5) 0.1717(4) 0.083(3) Uani 1 d . .
C35 C 0.4883(6) 0.1022(4) 0.1905(4) 0.082(2) Uani 1 d . .
H35 H 0.4939(6) 0.0651(4) 0.1708(4) 0.067(8) Uiso 1 calc R .
C36 C 0.5384(5) 0.1137(3) 0.2377(4) 0.067(2) Uani 1 d . .
C37 C 0.4559(5) 0.2736(3) 0.2759(4) 0.072(2) Uani 1 d . .
H37 H 0.4955(5) 0.2781(3) 0.3073(4) 0.088(8) Uiso 1 calc R .
C38 C 0.3573(6) 0.2839(4) 0.3124(5) 0.108(3) Uani 1 d . .
H38A H 0.3499(11) 0.3245(7) 0.3261(22) 0.117(5) Uiso 1 calc R .
H38B H 0.3440(13) 0.2585(17) 0.3498(14) 0.117(5) Uiso 1 calc R .
H38C H 0.3157(6) 0.2751(22) 0.2845(9) 0.117(5) Uiso 1 calc R .
C39 C 0.4854(7) 0.3206(4) 0.2239(5) 0.116(4) Uani 1 d . .
H39A H 0.4788(34) 0.3592(4) 0.2436(6) 0.117(5) Uiso 1 calc R .
H39B H 0.4473(24) 0.3180(15) 0.1924(15) 0.117(5) Uiso 1 calc R .
H39C H 0.5486(13) 0.3143(14) 0.2029(17) 0.117(5) Uiso 1 calc R .
C40 C 0.3758(7) 0.1276(5) 0.1181(5) 0.110(3) Uani 1 d D .
H40 H 0.3912(7) 0.0868(5) 0.1036(5) 0.088(8) Uiso 1 calc R 1
C41 C 0.4057(19) 0.1676(13) 0.0612(12) 0.118(13) Uiso 0.45(5) d PD 1
H41A H 0.3944(85) 0.2081(13) 0.0747(17) 0.122(9) Uiso 0.45(5) calc PR 1
H41B H 0.3715(65) 0.1584(39) 0.0285(28) 0.122(9) Uiso 0.45(5) calc PR 1
H41C H 0.4703(26) 0.1621(44) 0.0437(41) 0.122(9) Uiso 0.45(5) calc PR 1
C42 C 0.2750(12) 0.1298(14) 0.1474(13) 0.102(11) Uiso 0.45(5) d PD 1
H42A H 0.2601(20) 0.1001(43) 0.1805(47) 0.122(9) Uiso 0.45(5) calc PR 1
H42B H 0.2407(12) 0.1226(56) 0.1143(19) 0.122(9) Uiso 0.45(5) calc PR 1
H42C H 0.2594(20) 0.1682(25) 0.1661(55) 0.122(9) Uiso 0.45(5) calc PR 1
C41X C 0.4400(24) 0.1254(27) 0.0527(14) 0.139(20) Uiso 0.27(2) d PD 2
H41D H 0.4049(25) 0.1215(98) 0.0195(16) 0.122(9) Uiso 0.27(2) calc PR 2
H41E H 0.4806(101) 0.0920(61) 0.0508(39) 0.122(9) Uiso 0.27(2) calc PR 2
H41F H 0.4756(104) 0.1612(49) 0.0458(45) 0.122(9) Uiso 0.27(2) calc PR 2
C42X C 0.2870(25) 0.1579(24) 0.1166(26) 0.136(19) Uiso 0.27(2) d PD 2
H42D H 0.2464(59) 0.1547(85) 0.1585(40) 0.122(9) Uiso 0.27(2) calc PR 2
H42E H 0.2590(74) 0.1395(63) 0.0845(77) 0.122(9) Uiso 0.27(2) calc PR 2
H42F H 0.2985(30) 0.1989(31) 0.1059(102) 0.122(9) Uiso 0.27(2) calc PR 2
C41Y C 0.2857(25) 0.1016(24) 0.1534(21) 0.129(19) Uiso 0.27(2) d PD 3
H41G H 0.2533(68) 0.1303(41) 0.1834(73) 0.122(9) Uiso 0.27(2) calc PR 3
H41H H 0.2974(25) 0.0669(58) 0.1767(85) 0.122(9) Uiso 0.27(2) calc PR 3
H41I H 0.2491(64) 0.0911(87) 0.1227(22) 0.122(9) Uiso 0.27(2) calc PR 3
C42Y C 0.3637(40) 0.1805(16) 0.0772(24) 0.122(18) Uiso 0.27(2) d PD 3
H42G H 0.3319(136) 0.2113(37) 0.1046(26) 0.122(9) Uiso 0.27(2) calc PR 3
H42H H 0.3284(129) 0.1693(27) 0.0459(70) 0.122(9) Uiso 0.27(2) calc PR 3
H42I H 0.4230(40) 0.1947(60) 0.0551(84) 0.122(9) Uiso 0.27(2) calc PR 3
C43 C 0.6014(6) 0.0644(4) 0.2522(4) 0.085(3) Uani 1 d D .
H43 H 0.6380(6) 0.0817(4) 0.2812(4) 0.088(8) Uiso 1 calc R 1
C44 C 0.5531(19) 0.0095(12) 0.2877(20) 0.156(14) Uiso 0.51(5) d PD 1
H44A H 0.5109(53) -0.0065(30) 0.2634(34) 0.117(5) Uiso 0.51(5) calc PR 1
H44B H 0.5200(60) 0.0208(14) 0.3302(29) 0.117(5) Uiso 0.51(5) calc PR 1
H44C H 0.5984(20) -0.0199(21) 0.2915(45) 0.117(5) Uiso 0.51(5) calc PR 1
C45 C 0.6709(19) 0.0438(15) 0.1913(9) 0.107(10) Uiso 0.51(5) d PD 1
H45A H 0.6384(20) 0.0261(44) 0.1613(24) 0.117(5) Uiso 0.51(5) calc PR 1
H45B H 0.7120(51) 0.0151(39) 0.2034(12) 0.117(5) Uiso 0.51(5) calc PR 1
H45C H 0.7057(53) 0.0772(18) 0.1712(30) 0.117(5) Uiso 0.51(5) calc PR 1
C44X C 0.5565(15) 0.0052(8) 0.2614(18) 0.096(9) Uiso 0.49(5) d PD 2
H44D H 0.4940(26) 0.0096(10) 0.2849(53) 0.117(5) Uiso 0.49(5) calc PR 2
H44E H 0.5894(45) -0.0199(17) 0.2854(48) 0.117(5) Uiso 0.49(5) calc PR 2
H44F H 0.5570(73) -0.0122(23) 0.2197(18) 0.117(5) Uiso 0.49(5) calc PR 2
C45X C 0.6911(16) 0.0688(18) 0.2059(16) 0.132(11) Uiso 0.49(5) d PD 2
H45D H 0.7347(27) 0.0428(43) 0.2193(36) 0.117(5) Uiso 0.49(5) calc PR 2
H45E H 0.7132(40) 0.1089(22) 0.2049(42) 0.117(5) Uiso 0.49(5) calc PR 2
H45F H 0.6837(23) 0.0576(50) 0.1633(20) 0.117(5) Uiso 0.49(5) calc PR 2
C46 C 0.5039(4) 0.2181(3) 0.4101(3) 0.054(2) Uani 1 d . .
C47 C 0.5021(5) 0.2743(3) 0.4406(3) 0.064(2) Uani 1 d . .
C48 C 0.4282(5) 0.2867(4) 0.4917(4) 0.077(2) Uani 1 d . .
H48 H 0.4267(5) 0.3238(4) 0.5111(4) 0.067(8) Uiso 1 calc R .
C49 C 0.3574(5) 0.2482(5) 0.5156(4) 0.080(2) Uani 1 d . .
C50 C 0.3629(5) 0.1920(4) 0.4878(4) 0.077(2) Uani 1 d . .
H50 H 0.3178(5) 0.1641(4) 0.5044(4) 0.067(8) Uiso 1 calc R .
C51 C 0.4341(5) 0.1762(3) 0.4358(3) 0.061(2) Uani 1 d . .
C52 C 0.5748(6) 0.3212(3) 0.4222(4) 0.071(2) Uani 1 d . .
H52 H 0.6229(6) 0.3050(3) 0.3874(4) 0.088(8) Uiso 1 calc R .
C53 C 0.6197(6) 0.3376(4) 0.4784(4) 0.088(3) Uani 1 d . .
H53A H 0.6684(23) 0.3655(17) 0.4636(7) 0.117(5) Uiso 1 calc R .
H53B H 0.6446(31) 0.3026(5) 0.4941(16) 0.117(5) Uiso 1 calc R .
H53C H 0.5745(10) 0.3550(21) 0.5127(11) 0.117(5) Uiso 1 calc R .
C54 C 0.5368(7) 0.3770(4) 0.3961(5) 0.113(3) Uani 1 d . .
H54A H 0.5863(9) 0.4043(10) 0.3809(23) 0.117(5) Uiso 1 calc R .
H54B H 0.4921(27) 0.3952(13) 0.4301(8) 0.117(5) Uiso 1 calc R .
H54C H 0.5081(32) 0.3665(5) 0.3609(17) 0.117(5) Uiso 1 calc R .
C55 C 0.2777(6) 0.2655(5) 0.5715(5) 0.111(3) Uani 1 d D .
H55 H 0.2811(6) 0.3089(5) 0.5734(5) 0.088(8) Uiso 1 calc R 1
C56 C 0.1836(13) 0.2533(17) 0.5546(11) 0.109(9) Uiso 0.49(4) d PD 1
H56A H 0.1771(35) 0.2115(17) 0.5482(54) 0.122(9) Uiso 0.49(4) calc PR 1
H56B H 0.1798(32) 0.2740(43) 0.5155(31) 0.122(9) Uiso 0.49(4) calc PR 1
H56C H 0.1353(13) 0.2666(47) 0.5895(25) 0.122(9) Uiso 0.49(4) calc PR 1
C57 C 0.2863(15) 0.2466(14) 0.6340(8) 0.087(8) Uiso 0.49(4) d PD 1
H57A H 0.3455(34) 0.2582(45) 0.6413(23) 0.122(9) Uiso 0.49(4) calc PR 1
H57B H 0.2806(80) 0.2042(15) 0.6368(20) 0.122(9) Uiso 0.49(4) calc PR 1
H57C H 0.2387(49) 0.2645(43) 0.6663(9) 0.122(9) Uiso 0.49(4) calc PR 1
C56X C 0.1943(16) 0.2858(16) 0.5529(11) 0.125(10) Uiso 0.51(4) d PD 2
H56D H 0.1670(44) 0.2535(20) 0.5340(51) 0.122(9) Uiso 0.51(4) calc PR 2
H56E H 0.2090(19) 0.3173(36) 0.5218(41) 0.122(9) Uiso 0.51(4) calc PR 2
H56F H 0.1516(34) 0.2999(49) 0.5907(14) 0.122(9) Uiso 0.51(4) calc PR 2
C57X C 0.2652(19) 0.2188(13) 0.6262(11) 0.110(9) Uiso 0.51(4) d PD 2
H57D H 0.2440(74) 0.1823(19) 0.6111(21) 0.122(9) Uiso 0.51(4) calc PR 2
H57E H 0.2207(56) 0.2327(25) 0.6631(22) 0.122(9) Uiso 0.51(4) calc PR 2
H57F H 0.3231(24) 0.2122(37) 0.6385(37) 0.122(9) Uiso 0.51(4) calc PR 2
C58 C 0.4335(5) 0.1126(4) 0.4100(4) 0.073(2) Uani 1 d . .
H58 H 0.4870(5) 0.1087(4) 0.3739(4) 0.088(8) Uiso 1 calc R .
C59 C 0.3485(6) 0.1011(4) 0.3827(5) 0.107(3) Uani 1 d . .
H59A H 0.3495(18) 0.0610(8) 0.3674(23) 0.117(5) Uiso 1 calc R .
H59B H 0.3478(19) 0.1279(16) 0.3474(17) 0.117(5) Uiso 1 calc R .
H59C H 0.2943(6) 0.1072(22) 0.4161(8) 0.117(5) Uiso 1 calc R .
C60 C 0.4453(7) 0.0663(4) 0.4616(4) 0.110(3) Uani 1 d . .
H60A H 0.4443(35) 0.0272(4) 0.4439(9) 0.117(5) Uiso 1 calc R .
H60B H 0.3959(21) 0.0704(15) 0.4990(11) 0.117(5) Uiso 1 calc R .
H60C H 0.5031(17) 0.0727(14) 0.4741(18) 0.117(5) Uiso 1 calc R .
H2 H 0.7651(42) 0.1475(28) 0.4702(30) 0.078(20) Uiso 1 d . .
C61 C 0.1434(17) 0.4141(11) 0.3351(13) 0.299(11) Uiso 1 d . .
C62 C 0.1387(27) 0.4133(15) 0.4130(19) 0.407(18) Uiso 1 d . .
C63 C 0.2298(29) 0.4411(18) 0.4250(21) 0.425(20) Uiso 1 d . .
C64 C 0.2100(32) 0.4653(19) 0.4888(23) 0.470(24) Uiso 1 d . .
C65 C 0.3119(19) 0.4874(11) 0.4979(12) 0.299(11) Uiso 1 d . .

loop_
_atom_type_symbol
_atom_type_description
_atom_type_scat_dispersion_real
_atom_type_scat_dispersion_imag
_atom_type_scat_source
C C 0.0033 0.0016 'International Tables Vol C Tables 4.2.6.8 and 6.1.1.4'
H H 0.0000 0.0000 'International Tables Vol C Tables 4.2.6.8 and 6.1.1.4'
F F 0.0171 0.0103 'International Tables Vol C Tables 4.2.6.8 and 6.1.1.4'
Si Si 0.0817 0.0704 'International Tables Vol C Tables 4.2.6.8 and 6.1.1.4'
P P 0.1023 0.0942 'International Tables Vol C Tables 4.2.6.8 and 6.1.1.4'

loop_
_geom_angle_atom_site_label_1
_geom_angle_atom_site_label_2
_geom_angle_atom_site_label_3
_geom_angle
Si1 P1 P2 60.12(9)
Si1 P1 Si2 113.58(10)
P2 P1 Si2 99.58(10)
P1 P2 Si1 59.76(8)
C1 Si1 C16 110.3(3)
C1 Si1 P1 129.2(2)
C16 Si1 P1 113.7(2)
C1 Si1 P2 122.9(2)
C16 Si1 P2 111.7(2)
P1 Si1 P2 60.11(9)
F1 Si2 C31 102.6(3)
F1 Si2 C46 111.3(3)
C31 Si2 C46 110.9(3)
F1 Si2 P1 108.5(2)
C31 Si2 P1 119.4(2)
C46 Si2 P1 104.2(2)
C6 C1 C2 118.7(6)
C6 C1 Si1 117.4(5)
C2 C1 Si1 123.2(5)
C3 C2 C1 118.1(7)
C3 C2 C7 116.7(7)
C1 C2 C7 125.2(6)
C4 C3 C2 122.9(8)
C5 C4 C3 117.3(7)
C5 C4 C10 121.7(8)
C3 C4 C10 121.0(8)
C4 C5 C6 122.8(7)
C5 C6 C1 119.9(7)
C5 C6 C13 116.4(7)
C1 C6 C13 123.6(6)
C8 C7 C2 112.9(6)
C8 C7 C9 110.1(7)
C2 C7 C9 112.3(6)
C12X C10 C11X 116.9(11)
C11 C10 C12 115.4(15)
C11 C10 C4 114.0(13)
C12X C10 C4 111.6(10)
C11X C10 C4 109.3(10)
C12 C10 C4 113.3(13)
C14 C13 C6 111.8(7)
C14 C13 C15 109.8(7)
C6 C13 C15 111.2(6)
C21 C16 C17 117.9(6)
C21 C16 Si1 126.3(5)
C17 C16 Si1 115.8(5)
C18 C17 C16 119.5(7)
C18 C17 C22 117.3(7)
C16 C17 C22 123.2(7)
C19 C18 C17 122.7(8)
C18 C19 C20 116.9(8)
C18 C19 C25 122.0(9)
C20 C19 C25 121.0(9)
C19 C20 C21 123.4(8)
C20 C21 C16 119.6(7)
C20 C21 C28 116.5(7)
C16 C21 C28 123.9(6)
C24X C22 C17 118.5(14)
C23 C22 C17 119.7(14)
C23 C22 C24 109.3(13)
C17 C22 C24 105.3(13)
C24X C22 C23X 109.5(12)
C17 C22 C23X 106.5(10)
C27 C25 C26 126.1(25)
C27 C25 C19 117.9(16)
C27X C25 C19 115.7(10)
C26 C25 C19 113.2(28)
C27X C25 C26X 118.1(10)
C19 C25 C26X 108.3(9)
C21 C28 C29 114.1(7)
C21 C28 C30 111.1(7)
C29 C28 C30 110.4(7)
C32 C31 C36 116.9(7)
C32 C31 Si2 116.9(5)
C36 C31 Si2 126.2(6)
C33 C32 C31 120.3(7)
C33 C32 C37 116.2(7)
C31 C32 C37 123.5(7)
C34 C33 C32 122.6(8)
C33 C34 C35 117.9(8)
C33 C34 C40 121.3(9)
C35 C34 C40 120.8(9)
C34 C35 C36 122.9(8)
C35 C36 C31 119.4(7)
C35 C36 C43 116.9(7)
C31 C36 C43 123.7(7)
C32 C37 C39 111.9(7)
C32 C37 C38 112.6(7)
C39 C37 C38 111.0(7)
C41 C40 C42 114.4(15)
C42X C40 C41X 112.8(19)
C41Y C40 C42Y 113.0(19)
C42X C40 C34 120.9(20)
C41 C40 C34 109.4(13)
C42 C40 C34 109.1(13)
C41X C40 C34 109.9(17)
C41Y C40 C34 106.0(20)
C42Y C40 C34 112.3(19)
C45X C43 C44X 117.6(15)
C45X C43 C36 108.9(12)
C44X C43 C36 113.7(11)
C36 C43 C45 112.6(10)
C36 C43 C44 116.1(13)
C45 C43 C44 108.8(13)
C47 C46 C51 118.6(6)
C47 C46 Si2 125.2(5)
C51 C46 Si2 116.1(5)
C48 C47 C46 117.7(7)
C48 C47 C52 117.6(7)
C46 C47 C52 124.7(6)
C49 C48 C47 125.0(8)
C48 C49 C50 116.7(7)
C48 C49 C55 121.8(9)
C50 C49 C55 121.5(8)
C49 C50 C51 121.9(7)
C50 C51 C46 119.9(7)
C50 C51 C58 117.0(7)
C46 C51 C58 123.0(6)
C47 C52 C53 112.4(6)
C47 C52 C54 111.9(7)
C53 C52 C54 109.6(7)

loop_
_geom_bond_atom_site_label_1
_geom_bond_atom_site_label_2
_geom_bond_distance
P1 Si1 2.243(3)
P1 P2 2.251(3)
P1 Si2 2.264(3)
P2 Si1 2.251(3)
Si1 C1 1.904(6)
Si1 C16 1.906(7)
Si2 F1 1.609(4)
Si2 C31 1.893(7)
Si2 C46 1.903(7)
C1 C6 1.415(9)
C1 C2 1.421(9)
C2 C3 1.400(9)
C2 C7 1.524(9)
C3 C4 1.394(10)
C4 C5 1.373(10)
C4 C10 1.549(10)
C5 C6 1.378(9)
C6 C13 1.517(10)
C7 C8 1.516(10)
C7 C9 1.528(9)
C10 C11 1.43(2)
C10 C12X 1.473(13)
C10 C11X 1.490(14)
C10 C12 1.53(2)
C13 C14 1.517(10)
C13 C15 1.547(10)
C16 C21 1.396(9)
C16 C17 1.414(9)
C17 C18 1.397(10)
C17 C22 1.527(10)
C18 C19 1.368(11)
C19 C20 1.376(11)
C19 C25 1.524(11)
C20 C21 1.388(9)
C21 C28 1.514(10)
C22 C24X 1.45(2)
C22 C23 1.46(2)
C22 C24 1.60(2)
C22 C23X 1.63(2)
C25 C27 1.40(2)
C25 C27X 1.404(12)
C25 C26 1.46(2)
C25 C26X 1.526(13)
C28 C29 1.523(10)
C28 C30 1.531(10)
C31 C32 1.412(9)
C31 C36 1.415(10)
C32 C33 1.385(10)
C32 C37 1.519(10)
C33 C34 1.348(11)
C34 C35 1.368(11)
C34 C40 1.570(11)
C35 C36 1.387(10)
C36 C43 1.526(10)
C37 C39 1.520(11)
C37 C38 1.521(10)
C40 C42X 1.49(2)
C40 C41 1.49(2)
C40 C42 1.49(2)
C40 C41X 1.50(2)
C40 C41Y 1.50(2)
C40 C42Y 1.51(2)
C43 C45X 1.48(2)
C43 C44X 1.49(2)
C43 C45 1.54(2)
C43 C44 1.54(2)
C46 C47 1.418(9)
C46 C51 1.422(9)
C47 C48 1.393(9)
C47 C52 1.502(10)
C48 C49 1.373(11)
C49 C50 1.392(11)
C49 C55 1.532(11)
C50 C51 1.398(9)
C51 C58 1.536(10)
C52 C53 1.522(10)
C52 C54 1.530(11)
C55 C57 1.417(15)
C55 C56X 1.45(2)
C55 C56 1.54(2)
C55 C57X 1.55(2)
C58 C59 1.517(10)
C58 C60 1.543(10)
C61 C62 1.63(4)
C62 C63 1.56(4)
C63 C64 1.42(5)
C64 C65 1.64(4)
